data_7153503
loop_
_publ_author_name
'Blanc, Romain'
'H\'eran, Virginie'
'Rahmani, Rapha\"el'
'Commeiras, Laurent'
'Parrain, Jean-Luc'

_publ_section_title
;
 Diels-Alder cycloaddition of o-quinonedimethides and
 alkylidene-5H-furan-2-ones: new and rapid access to lambertellol cores
 and arthrinone derivatives.
;
_journal_issue 24
_journal_name_full 'Organic &amp; biomolecular chemistry'
_journal_page_first 5490
_journal_page_last 5494
_journal_paper_doi 10.1039/c0ob00448k
_journal_volume 8
_journal_year 2010
_chemical_absolute_configuration unk
_chemical_compound_source 'synthesis as described'
_chemical_formula_moiety 'C14 H10 O4'
_chemical_formula_sum 'C14 H10 O4'
_chemical_formula_weight 242.22
_chemical_name_systematic
;
?
;
_space_group_IT_number 29
_symmetry_cell_setting orthorhombic
_symmetry_Int_Tables_number 29
_symmetry_space_group_name_Hall 'P 2c -2ac'
_symmetry_space_group_name_H-M 'P c a 21'
_atom_sites_solution_hydrogens geom
_atom_sites_solution_primary direct
_atom_sites_solution_secondary difmap
_audit_conform_dict_location ftp://ftp.iucr.org/pub/cif_core.dic
_audit_conform_dict_name cif_core.dic
_audit_conform_dict_version 2.4
_audit_creation_date 2010-05-19T10:48:57-00:00
_audit_creation_method 'WinGX routine CIF_UPDATE'
_cell_angle_alpha 90
_cell_angle_beta 90
_cell_angle_gamma 90
_cell_formula_units_Z 4
_cell_length_a 11.0794(3)
_cell_length_b 5.2878(1)
_cell_length_c 19.8876(6)
_cell_measurement_reflns_used 10207
_cell_measurement_temperature 293(2)
_cell_measurement_theta_max 28.29
_cell_measurement_theta_min 3.85
_cell_measurement_wavelength 0.71073
_cell_volume 1165.13(5)
_computing_molecular_graphics 'Ortep-3 for Windows (Farrugia, 1997)'
_computing_publication_material 'WinGX publication routines (Farrugia, 1999)'
_computing_structure_refinement 'SHELXL-97 (Sheldrick, 1997)'
_computing_structure_solution 'SHELXS-97 (Sheldrick, 1990)'
_diffrn_ambient_temperature 293(2)
_diffrn_measured_fraction_theta_full 0.98
_diffrn_measured_fraction_theta_max 0.98
_diffrn_measurement_device_type KappaCCD
_diffrn_measurement_method 'Omega + Phi scan'
_diffrn_radiation_monochromator graphite
_diffrn_radiation_probe x-ray
_diffrn_radiation_type MoK\a
_diffrn_radiation_wavelength 0.71073
_diffrn_reflns_av_R_equivalents 0.049
_diffrn_reflns_av_unetI/netI 0.0286
_diffrn_reflns_limit_h_max 14
_diffrn_reflns_limit_h_min 0
_diffrn_reflns_limit_k_max 6
_diffrn_reflns_limit_k_min 0
_diffrn_reflns_limit_l_max 0
_diffrn_reflns_limit_l_min -26
_diffrn_reflns_number 10207
_diffrn_reflns_theta_full 28.29
_diffrn_reflns_theta_max 28.29
_diffrn_reflns_theta_min 3.85
_diffrn_standards_number none
_exptl_absorpt_coefficient_mu 0.102
_exptl_absorpt_correction_type none
_exptl_crystal_colour colourless
_exptl_crystal_density_diffrn 1.381
_exptl_crystal_density_method 'not measured'
_exptl_crystal_description prism
_exptl_crystal_F_000 504
_exptl_crystal_size_max 0.5
_exptl_crystal_size_mid 0.4
_exptl_crystal_size_min 0.1
_refine_diff_density_max 0.119
_refine_diff_density_min -0.132
_refine_diff_density_rms 0.03
_refine_ls_abs_structure_details 'Flack H D (1983), Acta Cryst. A39, 876-881'
_refine_ls_abs_structure_Flack -0.9(15)
_refine_ls_extinction_method none
_refine_ls_goodness_of_fit_ref 1.121
_refine_ls_hydrogen_treatment constr
_refine_ls_matrix_type full
_refine_ls_number_parameters 164
_refine_ls_number_reflns 1457
_refine_ls_number_restraints 1
_refine_ls_restrained_S_all 1.121
_refine_ls_R_factor_all 0.051
_refine_ls_R_factor_gt 0.0408
_refine_ls_shift/su_max 0
_refine_ls_shift/su_mean 0
_refine_ls_structure_factor_coef Fsqd
_refine_ls_weighting_details 'calc w=1/[\s^2^(Fo^2^)+(0.0349P)^2^+0.1994P] where P=(Fo^2^+2Fc^2^)/3'
_refine_ls_weighting_scheme calc
_refine_ls_wR_factor_gt 0.0865
_refine_ls_wR_factor_ref 0.0923
_reflns_number_gt 1273
_reflns_number_total 1457
_reflns_threshold_expression >2sigma(I)
_cod_data_source_file c0ob00448k.txt
_cod_data_source_block lcf265
_cod_database_code 7153503

loop_
_symmetry_equiv_pos_as_xyz
'x, y, z'
'-x, -y, z+1/2'
'-x+1/2, y, z+1/2'
'x+1/2, -y, z'

loop_
_atom_site_label
_atom_site_type_symbol
_atom_site_fract_x
_atom_site_fract_y
_atom_site_fract_z
_atom_site_U_iso_or_equiv
_atom_site_adp_type
_atom_site_occupancy
_atom_site_symmetry_multiplicity
_atom_site_calc_flag
_atom_site_refinement_flags
C1 C 0.7263(2) 0.8593(4) 0.66772(13) 0.0430(5) Uani 1 1 d .
C2 C 0.67318(18) 0.9742(4) 0.73191(13) 0.0405(5) Uani 1 1 d .
C3 C 0.6916(2) 0.8314(4) 0.79510(12) 0.0408(5) Uani 1 1 d .
C4 C 0.6242(3) 0.8966(5) 0.85130(14) 0.0555(7) Uani 1 1 d .
H4 H 0.5694 1.0294 0.8489 0.067 Uiso 1 1 calc R
C5 C 0.6380(3) 0.7658(6) 0.91055(17) 0.0707(8) Uani 1 1 d .
H5 H 0.5921 0.81 0.9479 0.085 Uiso 1 1 calc R
C6 C 0.7195(3) 0.5695(6) 0.91489(17) 0.0697(8) Uani 1 1 d .
H6 H 0.7291 0.4829 0.9552 0.084 Uiso 1 1 calc R
C7 C 0.7867(3) 0.5017(5) 0.85965(16) 0.0602(7) Uani 1 1 d .
H7 H 0.8413 0.3687 0.8628 0.072 Uiso 1 1 calc R
C8 C 0.7738(2) 0.6304(4) 0.79890(14) 0.0454(5) Uani 1 1 d .
C9 C 0.84639(19) 0.5560(4) 0.73933(15) 0.0492(6) Uani 1 1 d .
C10 C 0.8483(2) 0.7361(6) 0.68107(15) 0.0558(7) Uani 1 1 d .
H10A H 0.8736 0.6456 0.6411 0.067 Uiso 1 1 calc R
H10B H 0.9074 0.8673 0.6898 0.067 Uiso 1 1 calc R
C11 C 0.63378(19) 0.6875(4) 0.63664(12) 0.0413(5) Uani 1 1 d .
H11 H 0.6075 0.5358 0.6552 0.05 Uiso 1 1 calc R
C12 C 0.5951(2) 0.7829(5) 0.57903(13) 0.0447(5) Uani 1 1 d .
C13 C 0.6624(3) 1.0184(5) 0.56697(13) 0.0520(6) Uani 1 1 d .
C14 C 0.5024(3) 0.6927(6) 0.53078(15) 0.0623(7) Uani 1 1 d .
H14A H 0.4324 0.799 0.5336 0.093 Uiso 1 1 calc R
H14B H 0.4804 0.5218 0.5416 0.093 Uiso 1 1 calc R
H14C H 0.5345 0.6987 0.486 0.093 Uiso 1 1 calc R
O1 O 0.61467(15) 1.1680(3) 0.72989(10) 0.0525(5) Uani 1 1 d .
O2 O 0.90366(17) 0.3605(4) 0.73855(13) 0.0704(6) Uani 1 1 d .
O3 O 0.74132(16) 1.0572(3) 0.61873(10) 0.0553(5) Uani 1 1 d .
O4 O 0.6566(2) 1.1639(4) 0.52085(11) 0.0768(7) Uani 1 1 d .

loop_
_atom_site_aniso_label
_atom_site_aniso_U_11
_atom_site_aniso_U_22
_atom_site_aniso_U_33
_atom_site_aniso_U_23
_atom_site_aniso_U_13
_atom_site_aniso_U_12
C1 0.0373(11) 0.0427(11) 0.0490(13) 0.0108(11) 0.0028(10) -0.0030(9)
C2 0.0336(9) 0.0357(10) 0.0520(13) 0.0062(11) -0.0023(10) -0.0040(8)
C3 0.0410(11) 0.0344(11) 0.0471(13) 0.0017(10) -0.0048(10) -0.0022(8)
C4 0.0640(16) 0.0501(13) 0.0525(16) 0.0022(12) 0.0052(12) 0.0093(12)
C5 0.095(2) 0.0654(18) 0.0516(16) 0.0058(15) 0.0065(16) 0.0081(17)
C6 0.089(2) 0.0666(18) 0.0533(17) 0.0174(16) -0.0076(16) 0.0032(17)
C7 0.0609(16) 0.0493(13) 0.0703(19) 0.0126(14) -0.0154(15) 0.0065(12)
C8 0.0412(12) 0.0403(11) 0.0547(14) 0.0031(11) -0.0095(11) 0.0013(9)
C9 0.0299(10) 0.0486(12) 0.0691(17) -0.0009(13) -0.0080(11) 0.0051(9)
C10 0.0332(11) 0.0731(17) 0.0613(17) 0.0035(13) 0.0050(11) 0.0053(12)
C11 0.0387(10) 0.0364(10) 0.0488(13) 0.0060(10) 0.0010(10) -0.0011(8)
C12 0.0463(12) 0.0441(12) 0.0436(12) 0.0045(10) 0.0022(10) 0.0055(10)
C13 0.0594(15) 0.0502(13) 0.0462(14) 0.0115(12) 0.0087(12) 0.0028(12)
C14 0.0622(17) 0.0703(17) 0.0543(16) 0.0017(14) -0.0086(13) 0.0027(14)
O1 0.0515(9) 0.0408(8) 0.0654(12) 0.0101(9) -0.0019(8) 0.0090(7)
O2 0.0532(10) 0.0604(11) 0.0977(17) -0.0021(12) 0.0001(12) 0.0182(9)
O3 0.0567(10) 0.0537(9) 0.0556(11) 0.0160(9) 0.0045(8) -0.0170(8)
O4 0.1061(17) 0.0649(13) 0.0594(13) 0.0270(10) 0.0081(12) -0.0010(13)

loop_
_atom_type_symbol
_atom_type_description
_atom_type_scat_dispersion_real
_atom_type_scat_dispersion_imag
_atom_type_scat_source
C C 0.0033 0.0016 'International Tables Vol C Tables 4.2.6.8 and 6.1.1.4'
H H 0 0 'International Tables Vol C Tables 4.2.6.8 and 6.1.1.4'
O O 0.0106 0.006 'International Tables Vol C Tables 4.2.6.8 and 6.1.1.4'

loop_
_geom_angle_atom_site_label_1
_geom_angle_atom_site_label_2
_geom_angle_atom_site_label_3
_geom_angle
O3 C1 C11 103.88(19)
O3 C1 C10 109.05(19)
C11 C1 C10 114.7(2)
O3 C1 C2 108.66(18)
C11 C1 C2 108.69(18)
C10 C1 C2 111.4(2)
O1 C2 C3 122.2(2)
O1 C2 C1 120.9(2)
C3 C2 C1 116.87(18)
C4 C3 C8 119.6(2)
C4 C3 C2 118.9(2)
C8 C3 C2 121.5(2)
C5 C4 C3 120.4(3)
C5 C4 H4 119.8
C3 C4 H4 119.8
C4 C5 C6 120.3(3)
C4 C5 H5 119.8
C6 C5 H5 119.8
C7 C6 C5 120.1(3)
C7 C6 H6 120
C5 C6 H6 120
C6 C7 C8 120.7(3)
C6 C7 H7 119.7
C8 C7 H7 119.7
C7 C8 C3 118.9(2)
C7 C8 C9 120.4(2)
C3 C8 C9 120.6(2)
O2 C9 C8 121.3(3)
O2 C9 C10 121.6(3)
C8 C9 C10 117.1(2)
C9 C10 C1 113.2(2)
C9 C10 H10A 108.9
C1 C10 H10A 108.9
C9 C10 H10B 108.9
C1 C10 H10B 108.9
H10A C10 H10B 107.8
C12 C11 C1 110.3(2)
C12 C11 H11 124.9
C1 C11 H11 124.9
C11 C12 C13 107.4(2)
C11 C12 C14 131.4(2)
C13 C12 C14 121.2(2)
O4 C13 O3 121.0(3)
O4 C13 C12 129.8(3)
O3 C13 C12 109.2(2)
C12 C14 H14A 109.5
C12 C14 H14B 109.5
H14A C14 H14B 109.5
C12 C14 H14C 109.5
H14A C14 H14C 109.5
H14B C14 H14C 109.5
C13 O3 C1 109.09(18)

loop_
_geom_bond_atom_site_label_1
_geom_bond_atom_site_label_2
_geom_bond_distance
C1 O3 1.440(3)
C1 C11 1.503(3)
C1 C10 1.524(3)
C1 C2 1.532(4)
C2 O1 1.213(3)
C2 C3 1.480(3)
C3 C4 1.388(4)
C3 C8 1.402(3)
C4 C5 1.375(4)
C4 H4 0.93
C5 C6 1.379(5)
C5 H5 0.93
C6 C7 1.374(4)
C6 H6 0.93
C7 C8 1.394(4)
C7 H7 0.93
C8 C9 1.485(4)
C9 O2 1.213(3)
C9 C10 1.500(4)
C10 H10A 0.97
C10 H10B 0.97
C11 C12 1.323(3)
C11 H11 0.93
C12 C13 1.471(4)
C12 C14 1.484(4)
C13 O4 1.199(3)
C13 O3 1.366(3)
C14 H14A 0.96
C14 H14B 0.96
C14 H14C 0.96
